data_2206562
loop_
_publ_author_name
'Klausmeyer, Kevin K.'
'Yaklin, Marsha M.'
'Adrian, Rafael A.'

_publ_section_title
;Pentakis(tetraethylammonium)
 diaqua-\m~4~-malonato-tetramalonatodi-\m~3~-oxo-di-\m-oxo-tetraoxopotassiumtetramolybdenum
 acetonitrile disolvate
;
_journal_issue 8
_journal_name_full 'Acta Crystallographica Section E'
_journal_page_first m1607
_journal_page_last m1609
_journal_paper_doi 10.1107/S1600536805022932
_journal_volume 61
_journal_year 2005
_chemical_formula_iupac '(C8 H20 N)5 [K Mo2 O8 (C3 H2 O4)5], 2C2 H3 N, 2H2 O'
_chemical_formula_moiety '5C8 H20 N +, C15 H14 K Mo4 O30 5-, 2C2 H3 N'
_chemical_formula_sum 'C59 H120 K Mo4 N7 O30'
_chemical_formula_weight 1830.48
_chemical_name_systematic
;
Pentakis(tetraethylammonium)
diaqua-\m~4~-malonato-tetramalonatodi-\m~3~-oxo-di-\m-oxo-
tetraoxopotassiumdimolybdenum dihydrate acetonitrile disolvate
;
_space_group_IT_number 14
_symmetry_cell_setting monoclinic
_symmetry_space_group_name_Hall '-P 2ybc'
_symmetry_space_group_name_H-M 'P 1 21/c 1'
_atom_sites_solution_hydrogens geom
_atom_sites_solution_primary direct
_atom_sites_solution_secondary difmap
_audit_creation_method SHELXL-97
_cell_angle_alpha 90.00
_cell_angle_beta 97.592(4)
_cell_angle_gamma 90.00
_cell_formula_units_Z 4
_cell_length_a 10.6052(6)
_cell_length_b 24.2012(16)
_cell_length_c 30.778(2)
_cell_measurement_reflns_used 7542
_cell_measurement_temperature 110(2)
_cell_measurement_theta_max 26.31
_cell_measurement_theta_min 2.61
_cell_volume 7830.2(9)
_computing_cell_refinement APEX-II
_computing_data_collection 'APEX-II (Bruker, 2003)'
_computing_data_reduction 'SAINT-Plus (Bruker, 2003)'
_computing_molecular_graphics 'SHELXTL (Sheldrick, 2000)'
_computing_publication_material SHELXTL
_computing_structure_refinement 'SHELXL97 (Sheldrick, 1997)'
_computing_structure_solution 'SHELXS97 (Sheldrick, 1997)'
_diffrn_ambient_temperature 110(2)
_diffrn_measured_fraction_theta_full 0.994
_diffrn_measured_fraction_theta_max 0.994
_diffrn_measurement_device_type 'Bruker SMART CCD area-detector'
_diffrn_measurement_method '\f and \w'
_diffrn_radiation_monochromator graphite
_diffrn_radiation_source 'fine-focus sealed tube'
_diffrn_radiation_type MoK\a
_diffrn_radiation_wavelength 0.71073
_diffrn_reflns_av_R_equivalents 0.0606
_diffrn_reflns_av_sigmaI/netI 0.0451
_diffrn_reflns_limit_h_max 13
_diffrn_reflns_limit_h_min -13
_diffrn_reflns_limit_k_max 30
_diffrn_reflns_limit_k_min -30
_diffrn_reflns_limit_l_max 38
_diffrn_reflns_limit_l_min -38
_diffrn_reflns_number 128367
_diffrn_reflns_theta_full 26.43
_diffrn_reflns_theta_max 26.43
_diffrn_reflns_theta_min 1.81
_diffrn_standards_decay_% 0
_diffrn_standards_number 0
_exptl_absorpt_coefficient_mu 0.762
_exptl_absorpt_correction_T_max 0.934
_exptl_absorpt_correction_T_min 0.856
_exptl_absorpt_correction_type multi-scan
_exptl_absorpt_process_details '(SADABS; Sheldrick, 1996)'
_exptl_crystal_colour red
_exptl_crystal_density_diffrn 1.553
_exptl_crystal_density_method 'not measured'
_exptl_crystal_description block
_exptl_crystal_F_000 3800
_exptl_crystal_size_max 0.20
_exptl_crystal_size_mid 0.15
_exptl_crystal_size_min 0.09
_refine_diff_density_max 0.795
_refine_diff_density_min -0.659
_refine_ls_extinction_method none
_refine_ls_goodness_of_fit_ref 1.036
_refine_ls_hydrogen_treatment mixed
_refine_ls_matrix_type full
_refine_ls_number_parameters 928
_refine_ls_number_reflns 15993
_refine_ls_number_restraints 0
_refine_ls_restrained_S_all 1.036
_refine_ls_R_factor_all 0.0519
_refine_ls_R_factor_gt 0.0315
_refine_ls_shift/su_max 0.002
_refine_ls_shift/su_mean 0.000
_refine_ls_structure_factor_coef Fsqd
_refine_ls_weighting_details 'calc w = 1/[\s^2^(Fo^2^)+(0.0231P)^2^+7.2439P] where P = (Fo^2^+2Fc^2^)/3'
_refine_ls_weighting_scheme calc
_refine_ls_wR_factor_gt 0.0678
_refine_ls_wR_factor_ref 0.0746
_reflns_number_gt 12107
_reflns_number_total 15993
_reflns_threshold_expression I>2\s(I)
_cod_data_source_file su6217.cif
_cod_data_source_block I
_cod_depositor_comments
;
The following automatic conversions were performed:
'_geom_bond_publ_flag' value 'Y' changed to 'y' according to
'/home/saulius/struct/CIF-dictionaries/cif_core.dic' dictionary named
'cif_core.dic' version 2.4.1 from 2010-06-29 (28
times).

'_geom_angle_publ_flag' value 'Y' changed to 'y' according to
'/home/saulius/struct/CIF-dictionaries/cif_core.dic' dictionary named
'cif_core.dic' version 2.4.1 from 2010-06-29 (60 times).

Automatic conversion script
Id: cif_fix_enum 1527 2010-12-29 10:47:43Z saulius 

The following automatic conversions were performed:

'_geom_bond_publ_flag' value 'Y' changed to 'y' according to
/home/saulius/struct/CIF-dictionaries/cif_core.dic dictionary named
'cif_core.dic' version 2.4.1 from 2010-06-29 (28
times).

'_geom_angle_publ_flag' value 'Y' changed to 'y' according
to /home/saulius/struct/CIF-dictionaries/cif_core.dic dictionary
named 'cif_core.dic' version 2.4.1 from 2010-06-29 (60 times).

Automatic conversion script
Id: cif_fix_values 1715 2011-07-08 13:25:40Z adriana 
;
_cod_original_cell_volume 7830.3(9)
_cod_original_sg_symbol_H-M 'P 21/c'
_cod_database_code 2206562
_cod_database_fobs_code 2206562

loop_
_symmetry_equiv_pos_as_xyz
'x, y, z'
'-x, y+1/2, -z+1/2'
'-x, -y, -z'
'x, -y-1/2, z-1/2'

loop_
_atom_site_label
_atom_site_fract_x
_atom_site_fract_y
_atom_site_fract_z
_atom_site_U_iso_or_equiv
_atom_site_adp_type
_atom_site_calc_flag
_atom_site_refinement_flags
_atom_site_occupancy
_atom_site_type_symbol
Mo1 0.34838(2) 0.391134(9) 0.911383(7) 0.01560(6) Uani d . 1 Mo
Mo2 0.37558(2) 0.384765(9) 0.830372(7) 0.01458(6) Uani d . 1 Mo
Mo3 0.35211(2) 0.086271(9) 0.912948(7) 0.01353(6) Uani d . 1 Mo
Mo4 0.35432(2) 0.083494(9) 0.830146(7) 0.01343(6) Uani d . 1 Mo
K1 0.48053(6) 0.23145(2) 0.84046(2) 0.01951(13) Uani d . 1 K
O1 0.22091(17) 0.31250(7) 0.89755(6) 0.0181(4) Uani d . 1 O
O2 0.26016(17) 0.30399(7) 0.82776(6) 0.0170(4) Uani d . 1 O
O3 0.22640(17) 0.16480(7) 0.89846(6) 0.0167(4) Uani d . 1 O
O4 0.24113(16) 0.16498(7) 0.82627(6) 0.0165(4) Uani d . 1 O
O5 0.46294(16) 0.34697(7) 0.88110(6) 0.0178(4) Uani d . 1 O
O6 0.23723(17) 0.41365(7) 0.85858(6) 0.0182(4) Uani d . 1 O
O7 0.43469(18) 0.44848(7) 0.92649(6) 0.0221(4) Uani d . 1 O
O8 0.46709(17) 0.44096(7) 0.82363(6) 0.0195(4) Uani d . 1 O
O9 0.41465(17) 0.34198(7) 0.96586(6) 0.0185(4) Uani d . 1 O
O10 0.42579(19) 0.31956(8) 1.03631(6) 0.0262(5) Uani d . 1 O
O11 0.20013(17) 0.41090(8) 0.94696(6) 0.0219(4) Uani d . 1 O
O12 0.13032(19) 0.44398(9) 1.00716(7) 0.0348(5) Uani d . 1 O
O13 0.48276(16) 0.33199(7) 0.79339(6) 0.0178(4) Uani d . 1 O
O14 0.59340(18) 0.31951(8) 0.73775(6) 0.0246(4) Uani d . 1 O
O15 0.25670(17) 0.39321(7) 0.77047(6) 0.0182(4) Uani d . 1 O
O16 0.22300(18) 0.39089(8) 0.69752(6) 0.0239(4) Uani d . 1 O
O17 0.45622(16) 0.12553(7) 0.87571(6) 0.0156(4) Uani d . 1 O
O18 0.22793(16) 0.05833(7) 0.86564(6) 0.0166(4) Uani d . 1 O
O19 0.44077(17) 0.03022(7) 0.93011(6) 0.0185(4) Uani d . 1 O
O20 0.44340(17) 0.02685(7) 0.82293(6) 0.0181(4) Uani d . 1 O
O21 0.43760(16) 0.13936(7) 0.96288(6) 0.0166(4) Uani d . 1 O
O22 0.50245(19) 0.16025(8) 1.03258(6) 0.0282(5) Uani d . 1 O
O23 0.21167(16) 0.07580(7) 0.95410(6) 0.0178(4) Uani d . 1 O
O24 0.14217(18) 0.07920(8) 1.01911(6) 0.0225(4) Uani d . 1 O
O25 0.44425(17) 0.13244(7) 0.78623(6) 0.0173(4) Uani d . 1 O
O26 0.51274(17) 0.14692(8) 0.72218(6) 0.0212(4) Uani d . 1 O
O27 0.21617(17) 0.06954(7) 0.77586(6) 0.0176(4) Uani d . 1 O
O28 0.15280(18) 0.06077(8) 0.70432(6) 0.0261(5) Uani d . 1 O
O29 0.6709(2) 0.21986(10) 0.78492(8) 0.0309(5) Uani d . 1 O
O30 0.5369(2) 0.23928(11) 0.93104(8) 0.0283(5) Uani d . 1 O
N1 0.8198(2) 0.39291(10) 0.91069(9) 0.0279(6) Uani d . 1 N
N2 0.8249(2) 0.08146(9) 0.90899(7) 0.0192(5) Uani d . 1 N
N3 0.7882(2) 0.07549(9) 0.66626(7) 0.0179(5) Uani d . 1 N
N4 0.2851(2) 0.23739(9) 0.64150(7) 0.0168(5) Uani d . 1 N
N5 0.8485(2) 0.39353(9) 0.66477(8) 0.0190(5) Uani d . 1 N
N6 0.8641(3) 0.23326(11) 0.60820(9) 0.0363(7) Uani d . 1 N
N7 0.0215(3) 0.20908(13) 0.50366(10) 0.0448(8) Uani d . 1 N
C1 0.2084(2) 0.28925(10) 0.86072(9) 0.0173(6) Uani d . 1 C
C2 0.1224(2) 0.23751(10) 0.85492(9) 0.0175(6) Uani d . 1 C
H2A 0.0622 0.2381 0.8769 0.021 Uiso calc R 1 H
H2B 0.0722 0.2380 0.8254 0.021 Uiso calc R 1 H
C3 0.2023(2) 0.18469(10) 0.86041(9) 0.0152(5) Uani d . 1 C
C4 0.2132(3) 0.42212(11) 0.98902(9) 0.0228(6) Uani d . 1 C
C5 0.3410(3) 0.40861(11) 1.01562(9) 0.0226(6) Uani d . 1 C
H5A 0.4027 0.4376 1.0100 0.027 Uiso calc R 1 H
H5B 0.3311 0.4103 1.0471 0.027 Uiso calc R 1 H
C6 0.3969(2) 0.35259(11) 1.00628(9) 0.0201(6) Uani d . 1 C
C7 0.5114(2) 0.34439(11) 0.75491(9) 0.0176(6) Uani d . 1 C
C8 0.4390(2) 0.39210(11) 0.73030(9) 0.0186(6) Uani d . 1 C
H8A 0.4744 0.4274 0.7427 0.022 Uiso calc R 1 H
H8B 0.4536 0.3907 0.6992 0.022 Uiso calc R 1 H
C9 0.2956(3) 0.39165(10) 0.73220(9) 0.0177(6) Uani d . 1 C
C10 0.2375(3) 0.06655(10) 0.73534(9) 0.0167(6) Uani d . 1 C
C11 0.3762(3) 0.06918(11) 0.72666(9) 0.0195(6) Uani d . 1 C
H11A 0.4205 0.0355 0.7389 0.023 Uiso calc R 1 H
H11B 0.3779 0.0687 0.6946 0.023 Uiso calc R 1 H
C12 0.4498(2) 0.11956(11) 0.74577(9) 0.0171(6) Uani d . 1 C
C13 0.2301(3) 0.07885(10) 0.99689(9) 0.0174(6) Uani d . 1 C
C14 0.3682(2) 0.08106(10) 1.01881(9) 0.0176(6) Uani d . 1 C
H14A 0.3690 0.0818 1.0510 0.021 Uiso calc R 1 H
H14B 0.4123 0.0469 1.0114 0.021 Uiso calc R 1 H
C15 0.4418(3) 0.13079(11) 1.00526(9) 0.0180(6) Uani d . 1 C
C16 0.7724(3) 0.33377(13) 0.91627(12) 0.0382(8) Uani d . 1 C
H16A 0.8324 0.3151 0.9390 0.046 Uiso calc R 1 H
H16B 0.6889 0.3357 0.9273 0.046 Uiso calc R 1 H
C17 0.7581(3) 0.29870(14) 0.87547(12) 0.0431(9) Uani d . 1 C
H17A 0.7273 0.2619 0.8823 0.065 Uiso calc R 1 H
H17B 0.8406 0.2953 0.8647 0.065 Uiso calc R 1 H
H17C 0.6969 0.3161 0.8529 0.065 Uiso calc R 1 H
C18 0.8597(3) 0.41434(14) 0.95720(11) 0.0409(9) Uani d . 1 C
H18A 0.9278 0.3901 0.9717 0.049 Uiso calc R 1 H
H18B 0.8961 0.4518 0.9553 0.049 Uiso calc R 1 H
C19 0.7531(4) 0.41714(16) 0.98581(12) 0.0507(10) Uani d . 1 C
H19A 0.7870 0.4309 1.0150 0.076 Uiso calc R 1 H
H19B 0.7173 0.3801 0.9885 0.076 Uiso calc R 1 H
H19C 0.6863 0.4421 0.9724 0.076 Uiso calc R 1 H
C20 0.9406(3) 0.39302(14) 0.88900(12) 0.0379(8) Uani d . 1 C
H20A 0.9890 0.3590 0.8980 0.045 Uiso calc R 1 H
H20B 0.9933 0.4248 0.9006 0.045 Uiso calc R 1 H
C21 0.9237(3) 0.39614(17) 0.83905(13) 0.0511(10) Uani d . 1 C
H21A 1.0073 0.3958 0.8288 0.077 Uiso calc R 1 H
H21B 0.8789 0.4303 0.8295 0.077 Uiso calc R 1 H
H21C 0.8740 0.3643 0.8268 0.077 Uiso calc R 1 H
C22 0.7144(3) 0.42770(12) 0.88709(10) 0.0267(7) Uani d . 1 C
H22A 0.6366 0.4220 0.9011 0.032 Uiso calc R 1 H
H22B 0.6961 0.4146 0.8564 0.032 Uiso calc R 1 H
C23 0.7427(3) 0.48886(13) 0.88659(11) 0.0366(8) Uani d . 1 C
H23A 0.6699 0.5084 0.8706 0.055 Uiso calc R 1 H
H23B 0.8182 0.4952 0.8721 0.055 Uiso calc R 1 H
H23C 0.7582 0.5027 0.9168 0.055 Uiso calc R 1 H
C24 0.7826(3) 0.14082(11) 0.91418(10) 0.0257(7) Uani d . 1 C
H24A 0.7653 0.1579 0.8848 0.031 Uiso calc R 1 H
H24B 0.7019 0.1406 0.9271 0.031 Uiso calc R 1 H
C25 0.8784(3) 0.17608(12) 0.94255(11) 0.0368(8) Uani d . 1 C
H25A 0.8447 0.2136 0.9443 0.055 Uiso calc R 1 H
H25B 0.9581 0.1774 0.9297 0.055 Uiso calc R 1 H
H25C 0.8944 0.1601 0.9720 0.055 Uiso calc R 1 H
C26 0.8575(3) 0.05386(12) 0.95367(9) 0.0237(6) Uani d . 1 C
H26A 0.8763 0.0144 0.9491 0.028 Uiso calc R 1 H
H26B 0.9357 0.0711 0.9690 0.028 Uiso calc R 1 H
C27 0.7534(3) 0.05768(12) 0.98308(10) 0.0288(7) Uani d . 1 C
H27A 0.7816 0.0393 1.0110 0.043 Uiso calc R 1 H
H27B 0.6762 0.0396 0.9687 0.043 Uiso calc R 1 H
H27C 0.7352 0.0966 0.9884 0.043 Uiso calc R 1 H
C28 0.9445(3) 0.07900(12) 0.88651(9) 0.0238(6) Uani d . 1 C
H28A 1.0134 0.0990 0.9050 0.029 Uiso calc R 1 H
H28B 0.9710 0.0399 0.8850 0.029 Uiso calc R 1 H
C29 0.9314(3) 0.10303(13) 0.84070(10) 0.0287(7) Uani d . 1 C
H29A 1.0127 0.0997 0.8290 0.043 Uiso calc R 1 H
H29B 0.9078 0.1421 0.8417 0.043 Uiso calc R 1 H
H29C 0.8654 0.0829 0.8217 0.043 Uiso calc R 1 H
C30 0.7136(2) 0.05196(11) 0.88175(9) 0.0209(6) Uani d . 1 C
H30A 0.6396 0.0527 0.8983 0.025 Uiso calc R 1 H
H30B 0.6900 0.0730 0.8543 0.025 Uiso calc R 1 H
C31 0.7391(3) -0.00753(12) 0.86993(10) 0.0277(7) Uani d . 1 C
H31A 0.6630 -0.0230 0.8527 0.042 Uiso calc R 1 H
H31B 0.7602 -0.0292 0.8968 0.042 Uiso calc R 1 H
H31C 0.8104 -0.0088 0.8527 0.042 Uiso calc R 1 H
C32 0.7783(3) 0.13290(11) 0.68557(10) 0.0286(7) Uani d . 1 C
H32A 0.7592 0.1596 0.6612 0.034 Uiso calc R 1 H
H32B 0.7058 0.1334 0.7028 0.034 Uiso calc R 1 H
C33 0.8963(3) 0.15232(13) 0.71479(11) 0.0390(8) Uani d . 1 C
H33A 0.8818 0.1895 0.7257 0.059 Uiso calc R 1 H
H33B 0.9685 0.1530 0.6980 0.059 Uiso calc R 1 H
H33C 0.9148 0.1270 0.7396 0.059 Uiso calc R 1 H
C34 0.6586(3) 0.05865(13) 0.64267(10) 0.0261(7) Uani d . 1 C
H34A 0.6632 0.0195 0.6337 0.031 Uiso calc R 1 H
H34B 0.5958 0.0610 0.6637 0.031 Uiso calc R 1 H
C35 0.6103(3) 0.09240(15) 0.60286(11) 0.0425(9) Uani d . 1 C
H35A 0.5267 0.0785 0.5901 0.064 Uiso calc R 1 H
H35B 0.6699 0.0895 0.5812 0.064 Uiso calc R 1 H
H35C 0.6027 0.1312 0.6114 0.064 Uiso calc R 1 H
C36 0.8875(3) 0.07781(12) 0.63492(10) 0.0237(6) Uani d . 1 C
H36A 0.8695 0.1103 0.6155 0.028 Uiso calc R 1 H
H36B 0.9720 0.0836 0.6522 0.028 Uiso calc R 1 H
C37 0.8940(3) 0.02714(12) 0.60673(11) 0.0351(8) Uani d . 1 C
H37A 0.9596 0.0324 0.5875 0.053 Uiso calc R 1 H
H37B 0.8114 0.0213 0.5889 0.053 Uiso calc R 1 H
H37C 0.9153 -0.0051 0.6255 0.053 Uiso calc R 1 H
C38 0.8278(3) 0.03316(11) 0.70203(9) 0.0221(6) Uani d . 1 C
H38A 0.8297 -0.0038 0.6883 0.026 Uiso calc R 1 H
H38B 0.9153 0.0418 0.7157 0.026 Uiso calc R 1 H
C39 0.7421(3) 0.03053(12) 0.73767(9) 0.0249(7) Uani d . 1 C
H39A 0.7740 0.0024 0.7592 0.037 Uiso calc R 1 H
H39B 0.6555 0.0209 0.7247 0.037 Uiso calc R 1 H
H39C 0.7413 0.0666 0.7521 0.037 Uiso calc R 1 H
C40 0.2380(3) 0.26774(11) 0.59912(9) 0.0217(6) Uani d . 1 C
H40A 0.1476 0.2580 0.5903 0.026 Uiso calc R 1 H
H40B 0.2866 0.2543 0.5759 0.026 Uiso calc R 1 H
C41 0.2490(3) 0.33042(11) 0.60145(10) 0.0275(7) Uani d . 1 C
H41A 0.2169 0.3463 0.5728 0.041 Uiso calc R 1 H
H41B 0.3383 0.3408 0.6094 0.041 Uiso calc R 1 H
H41C 0.1987 0.3445 0.6236 0.041 Uiso calc R 1 H
C42 0.4186(3) 0.25581(11) 0.65977(9) 0.0204(6) Uani d . 1 C
H42A 0.4143 0.2944 0.6702 0.024 Uiso calc R 1 H
H42B 0.4488 0.2325 0.6855 0.024 Uiso calc R 1 H
C43 0.5159(3) 0.25307(12) 0.62794(10) 0.0253(7) Uani d . 1 C
H43A 0.5983 0.2661 0.6425 0.038 Uiso calc R 1 H
H43B 0.4882 0.2765 0.6025 0.038 Uiso calc R 1 H
H43C 0.5240 0.2148 0.6182 0.038 Uiso calc R 1 H
C44 0.2878(3) 0.17594(11) 0.63136(9) 0.0202(6) Uani d . 1 C
H44A 0.3467 0.1699 0.6094 0.024 Uiso calc R 1 H
H44B 0.3230 0.1561 0.6584 0.024 Uiso calc R 1 H
C45 0.1602(3) 0.15043(12) 0.61419(10) 0.0277(7) Uani d . 1 C
H45A 0.1714 0.1109 0.6089 0.041 Uiso calc R 1 H
H45B 0.1256 0.1686 0.5867 0.041 Uiso calc R 1 H
H45C 0.1013 0.1553 0.6359 0.041 Uiso calc R 1 H
C46 0.1957(3) 0.25081(11) 0.67494(9) 0.0204(6) Uani d . 1 C
H46A 0.1078 0.2414 0.6621 0.024 Uiso calc R 1 H
H46B 0.1985 0.2911 0.6804 0.024 Uiso calc R 1 H
C47 0.2252(3) 0.22099(13) 0.71881(9) 0.0282(7) Uani d . 1 C
H47A 0.1642 0.2325 0.7384 0.042 Uiso calc R 1 H
H47B 0.3116 0.2303 0.7322 0.042 Uiso calc R 1 H
H47C 0.2186 0.1810 0.7141 0.042 Uiso calc R 1 H
C48 0.9336(3) 0.34549(11) 0.68220(10) 0.0224(6) Uani d . 1 C
H48A 0.9333 0.3177 0.6586 0.027 Uiso calc R 1 H
H48B 1.0218 0.3594 0.6891 0.027 Uiso calc R 1 H
C49 0.8974(3) 0.31689(13) 0.72248(11) 0.0346(8) Uani d . 1 C
H49A 0.9575 0.2868 0.7310 0.052 Uiso calc R 1 H
H49B 0.8112 0.3018 0.7160 0.052 Uiso calc R 1 H
H49C 0.9002 0.3435 0.7466 0.052 Uiso calc R 1 H
C50 0.9117(3) 0.42265(12) 0.62942(11) 0.0316(7) Uani d . 1 C
H50A 0.8655 0.4575 0.6216 0.038 Uiso calc R 1 H
H50B 0.9998 0.4325 0.6418 0.038 Uiso calc R 1 H
C51 0.9164(3) 0.38928(15) 0.58799(11) 0.0436(9) Uani d . 1 C
H51A 0.9585 0.4109 0.5672 0.065 Uiso calc R 1 H
H51B 0.8296 0.3803 0.5748 0.065 Uiso calc R 1 H
H51C 0.9640 0.3551 0.5952 0.065 Uiso calc R 1 H
C52 0.7181(2) 0.37066(11) 0.64618(9) 0.0187(6) Uani d . 1 C
H52A 0.7305 0.3409 0.6251 0.022 Uiso calc R 1 H
H52B 0.6787 0.3538 0.6704 0.022 Uiso calc R 1 H
C53 0.6266(3) 0.41277(11) 0.62338(9) 0.0239(6) Uani d . 1 C
H53A 0.5463 0.3945 0.6123 0.036 Uiso calc R 1 H
H53B 0.6636 0.4293 0.5989 0.036 Uiso calc R 1 H
H53C 0.6107 0.4417 0.6442 0.036 Uiso calc R 1 H
C54 0.8305(3) 0.43425(11) 0.70084(10) 0.0264(7) Uani d . 1 C
H54A 0.7841 0.4156 0.7225 0.032 Uiso calc R 1 H
H54B 0.7766 0.4651 0.6880 0.032 Uiso calc R 1 H
C55 0.9534(3) 0.45810(13) 0.72465(12) 0.0390(9) Uani d . 1 C
H55A 0.9336 0.4838 0.7474 0.058 Uiso calc R 1 H
H55B 0.9991 0.4778 0.7037 0.058 Uiso calc R 1 H
H55C 1.0068 0.4281 0.7382 0.058 Uiso calc R 1 H
C56 0.7984(3) 0.23603(11) 0.57565(11) 0.0260(7) Uani d . 1 C
C57 0.7131(3) 0.24019(13) 0.53418(10) 0.0315(7) Uani d . 1 C
H57A 0.6443 0.2131 0.5340 0.047 Uiso calc R 1 H
H57B 0.7611 0.2327 0.5097 0.047 Uiso calc R 1 H
H57C 0.6770 0.2775 0.5312 0.047 Uiso calc R 1 H
C58 0.1060(3) 0.23411(13) 0.49497(10) 0.0283(7) Uani d . 1 C
C59 0.2131(3) 0.26719(12) 0.48391(10) 0.0276(7) Uani d . 1 C
H59A 0.1912 0.3065 0.4845 0.041 Uiso calc R 1 H
H59B 0.2315 0.2572 0.4545 0.041 Uiso calc R 1 H
H59C 0.2882 0.2600 0.5053 0.041 Uiso calc R 1 H
H2 0.651(3) 0.2495(15) 0.7726(12) 0.042(11) Uiso d . 1 H
H1 0.626(3) 0.1973(15) 0.7680(12) 0.049(12) Uiso d . 1 H
H3 0.509(4) 0.2647(15) 0.9402(12) 0.045(13) Uiso d . 1 H
H4 0.513(4) 0.2140(16) 0.9408(13) 0.053(14) Uiso d . 1 H

loop_
_atom_site_aniso_label
_atom_site_aniso_U_11
_atom_site_aniso_U_22
_atom_site_aniso_U_33
_atom_site_aniso_U_12
_atom_site_aniso_U_13
_atom_site_aniso_U_23
Mo1 0.01599(12) 0.01688(12) 0.01367(12) 0.00275(9) 0.00102(10) 0.00122(9)
Mo2 0.01467(12) 0.01537(11) 0.01358(12) 0.00139(9) 0.00144(9) 0.00140(9)
Mo3 0.01375(12) 0.01466(11) 0.01207(12) -0.00213(9) 0.00124(9) 0.00040(9)
Mo4 0.01333(12) 0.01456(11) 0.01234(12) -0.00232(9) 0.00151(9) 0.00028(9)
K1 0.0166(3) 0.0194(3) 0.0225(3) -0.0005(2) 0.0027(3) 0.0027(2)
O1 0.0187(10) 0.0201(10) 0.0159(10) 0.0014(8) 0.0032(8) 0.0000(8)
O2 0.0178(10) 0.0181(9) 0.0159(10) 0.0006(8) 0.0051(8) 0.0013(8)
O3 0.0184(10) 0.0177(9) 0.0138(10) -0.0018(8) 0.0009(8) 0.0007(8)
O4 0.0142(10) 0.0203(9) 0.0151(10) -0.0012(8) 0.0024(8) 0.0015(8)
O5 0.0161(10) 0.0190(9) 0.0180(10) 0.0025(8) 0.0015(8) 0.0028(8)
O6 0.0189(10) 0.0199(10) 0.0157(10) 0.0032(8) 0.0016(8) -0.0007(8)
O7 0.0242(11) 0.0232(10) 0.0184(10) 0.0027(8) 0.0015(8) -0.0001(8)
O8 0.0208(10) 0.0202(10) 0.0173(10) -0.0007(8) 0.0018(8) 0.0014(8)
O9 0.0221(10) 0.0202(10) 0.0131(10) 0.0055(8) 0.0020(8) 0.0010(8)
O10 0.0330(12) 0.0297(11) 0.0155(10) 0.0052(9) 0.0010(9) 0.0048(9)
O11 0.0210(10) 0.0269(11) 0.0174(11) 0.0053(8) 0.0005(8) -0.0012(8)
O12 0.0260(12) 0.0507(14) 0.0276(12) 0.0136(11) 0.0031(10) -0.0085(10)
O13 0.0162(10) 0.0196(9) 0.0177(10) 0.0020(8) 0.0031(8) 0.0007(8)
O14 0.0189(10) 0.0330(11) 0.0229(11) 0.0044(9) 0.0074(9) -0.0016(9)
O15 0.0168(10) 0.0221(10) 0.0155(10) 0.0014(8) 0.0019(8) 0.0023(8)
O16 0.0207(10) 0.0331(11) 0.0165(11) -0.0012(9) -0.0023(9) -0.0004(8)
O17 0.0129(9) 0.0176(9) 0.0159(10) -0.0023(7) 0.0004(8) -0.0006(7)
O18 0.0169(10) 0.0196(9) 0.0132(9) -0.0043(8) 0.0013(8) -0.0015(7)
O19 0.0201(10) 0.0171(9) 0.0182(10) -0.0023(8) 0.0025(8) 0.0005(8)
O20 0.0181(10) 0.0181(9) 0.0176(10) -0.0008(8) 0.0012(8) 0.0000(8)
O21 0.0168(10) 0.0187(9) 0.0138(10) -0.0036(8) 0.0000(8) 0.0003(7)
O22 0.0381(13) 0.0288(11) 0.0160(11) -0.0147(10) -0.0024(9) -0.0018(9)
O23 0.0150(10) 0.0247(10) 0.0138(10) -0.0040(8) 0.0021(8) 0.0022(8)
O24 0.0207(11) 0.0296(11) 0.0182(10) -0.0038(9) 0.0057(9) -0.0022(8)
O25 0.0182(10) 0.0193(9) 0.0146(10) -0.0027(8) 0.0030(8) 0.0011(8)
O26 0.0202(10) 0.0250(10) 0.0199(11) 0.0001(8) 0.0083(8) 0.0042(8)
O27 0.0164(10) 0.0223(10) 0.0139(10) -0.0027(8) 0.0009(8) -0.0007(8)
O28 0.0206(11) 0.0394(12) 0.0167(11) -0.0013(9) -0.0032(9) -0.0013(9)
O29 0.0272(13) 0.0272(12) 0.0385(14) -0.0011(10) 0.0054(11) -0.0017(11)
O30 0.0367(14) 0.0193(12) 0.0306(13) 0.0007(11) 0.0111(11) 0.0028(11)
N1 0.0182(13) 0.0214(13) 0.0439(17) -0.0048(10) 0.0030(12) -0.0010(11)
N2 0.0157(12) 0.0203(12) 0.0208(13) -0.0023(10) -0.0007(10) -0.0023(10)
N3 0.0121(11) 0.0190(11) 0.0222(13) 0.0000(9) 0.0010(10) 0.0004(9)
N4 0.0181(12) 0.0172(11) 0.0150(12) 0.0004(9) 0.0023(10) -0.0005(9)
N5 0.0138(12) 0.0169(11) 0.0264(14) -0.0013(9) 0.0035(10) -0.0020(10)
N6 0.0380(17) 0.0356(16) 0.0345(17) 0.0028(13) 0.0011(14) -0.0034(13)
N7 0.0385(18) 0.0516(19) 0.0418(19) -0.0076(15) -0.0042(15) 0.0065(15)
C1 0.0132(14) 0.0152(13) 0.0224(15) 0.0047(11) -0.0012(12) 0.0014(11)
C2 0.0133(14) 0.0207(14) 0.0185(14) 0.0007(11) 0.0029(11) 0.0015(11)
C3 0.0112(13) 0.0158(13) 0.0182(15) -0.0039(10) 0.0004(11) -0.0031(11)
C4 0.0221(16) 0.0242(15) 0.0219(16) 0.0023(12) 0.0018(13) -0.0014(12)
C5 0.0225(16) 0.0274(15) 0.0171(15) 0.0031(12) -0.0009(12) -0.0010(12)
C6 0.0139(14) 0.0263(15) 0.0196(15) -0.0006(12) 0.0001(12) 0.0015(12)
C7 0.0141(14) 0.0219(14) 0.0165(15) -0.0051(11) 0.0009(12) -0.0004(11)
C8 0.0190(15) 0.0193(14) 0.0172(15) -0.0028(11) 0.0016(12) 0.0018(11)
C9 0.0197(15) 0.0130(13) 0.0198(15) -0.0005(11) 0.0002(12) 0.0018(11)
C10 0.0181(14) 0.0145(13) 0.0169(15) 0.0002(11) 0.0004(12) 0.0000(11)
C11 0.0202(15) 0.0207(14) 0.0180(15) 0.0014(11) 0.0034(12) -0.0005(11)
C12 0.0109(13) 0.0196(14) 0.0208(15) 0.0050(11) 0.0022(11) 0.0049(11)
C13 0.0200(15) 0.0133(13) 0.0188(15) 0.0001(11) 0.0023(12) 0.0010(11)
C14 0.0190(14) 0.0170(13) 0.0163(14) -0.0017(11) 0.0003(11) -0.0002(11)
C15 0.0174(14) 0.0181(13) 0.0183(15) 0.0025(11) 0.0016(12) 0.0035(11)
C16 0.036(2) 0.0283(17) 0.048(2) -0.0044(15) -0.0048(17) 0.0034(15)
C17 0.045(2) 0.037(2) 0.045(2) -0.0047(16) -0.0037(18) -0.0030(16)
C18 0.042(2) 0.042(2) 0.035(2) -0.0055(16) -0.0104(16) 0.0107(16)
C19 0.065(3) 0.058(2) 0.030(2) -0.013(2) 0.0073(19) 0.0034(17)
C20 0.0158(16) 0.0373(19) 0.060(2) -0.0063(14) 0.0025(16) -0.0100(17)
C21 0.0259(19) 0.072(3) 0.059(3) -0.0060(18) 0.0179(18) -0.016(2)
C22 0.0163(15) 0.0360(17) 0.0273(17) -0.0022(13) 0.0008(13) 0.0004(13)
C23 0.0312(18) 0.0329(18) 0.045(2) 0.0037(14) 0.0024(16) 0.0129(15)
C24 0.0329(18) 0.0156(14) 0.0275(17) 0.0023(12) 0.0001(14) -0.0019(12)
C25 0.055(2) 0.0248(16) 0.0298(18) -0.0110(15) 0.0004(16) -0.0055(14)
C26 0.0238(16) 0.0225(15) 0.0227(16) -0.0023(12) -0.0042(13) 0.0007(12)
C27 0.0320(18) 0.0271(16) 0.0271(17) -0.0073(14) 0.0033(14) 0.0012(13)
C28 0.0119(14) 0.0295(16) 0.0291(17) -0.0033(12) -0.0002(12) 0.0000(13)
C29 0.0185(15) 0.0416(18) 0.0264(17) -0.0077(14) 0.0037(13) -0.0031(14)
C30 0.0112(14) 0.0264(15) 0.0241(16) -0.0044(12) -0.0012(12) -0.0056(12)
C31 0.0240(16) 0.0269(16) 0.0319(18) -0.0047(13) 0.0024(14) -0.0070(13)
C32 0.0306(17) 0.0196(15) 0.0374(19) 0.0025(13) 0.0110(15) 0.0029(13)
C33 0.045(2) 0.0316(18) 0.043(2) -0.0156(16) 0.0146(17) -0.0115(15)
C34 0.0115(14) 0.0355(17) 0.0299(17) -0.0012(13) -0.0022(12) 0.0042(14)
C35 0.0288(19) 0.055(2) 0.041(2) 0.0053(17) -0.0090(16) 0.0124(17)
C36 0.0159(15) 0.0267(15) 0.0295(17) 0.0000(12) 0.0062(13) 0.0048(13)
C37 0.038(2) 0.0271(16) 0.043(2) 0.0026(14) 0.0165(16) 0.0001(15)
C38 0.0217(15) 0.0187(14) 0.0243(16) 0.0003(12) -0.0024(12) 0.0042(12)
C39 0.0268(17) 0.0227(15) 0.0244(16) -0.0006(12) 0.0002(13) -0.0005(12)
C40 0.0238(16) 0.0277(15) 0.0129(14) 0.0020(12) -0.0002(12) 0.0021(12)
C41 0.0329(18) 0.0258(16) 0.0236(16) 0.0064(13) 0.0025(14) 0.0083(13)
C42 0.0184(15) 0.0223(14) 0.0192(15) -0.0029(11) -0.0016(12) -0.0001(11)
C43 0.0209(16) 0.0246(15) 0.0308(17) -0.0040(12) 0.0050(13) -0.0038(13)
C44 0.0213(15) 0.0190(14) 0.0208(15) -0.0007(11) 0.0038(12) -0.0018(11)
C45 0.0253(17) 0.0263(16) 0.0318(18) -0.0069(13) 0.0057(14) -0.0036(13)
C46 0.0203(15) 0.0222(14) 0.0194(15) 0.0060(12) 0.0058(12) 0.0005(11)
C47 0.0303(18) 0.0349(17) 0.0209(16) 0.0078(14) 0.0088(14) 0.0065(13)
C48 0.0164(15) 0.0169(14) 0.0341(18) 0.0040(11) 0.0038(13) -0.0011(12)
C49 0.0296(18) 0.0318(17) 0.043(2) 0.0105(14) 0.0064(15) 0.0111(15)
C50 0.0234(17) 0.0289(16) 0.043(2) -0.0065(13) 0.0076(15) 0.0123(14)
C51 0.040(2) 0.062(2) 0.032(2) 0.0040(18) 0.0176(17) 0.0150(17)
C52 0.0149(14) 0.0190(14) 0.0221(15) -0.0031(11) 0.0025(12) -0.0055(11)
C53 0.0211(16) 0.0217(15) 0.0277(17) -0.0002(12) -0.0007(13) -0.0013(12)
C54 0.0215(16) 0.0205(14) 0.0352(18) 0.0043(12) -0.0037(13) -0.0115(13)
C55 0.0303(18) 0.0303(17) 0.052(2) 0.0030(14) -0.0107(16) -0.0150(16)
C56 0.0239(17) 0.0206(15) 0.0355(19) 0.0024(12) 0.0109(15) 0.0004(13)
C57 0.0285(18) 0.0345(17) 0.0308(18) 0.0027(14) 0.0014(14) -0.0013(14)
C58 0.0340(19) 0.0296(16) 0.0189(16) 0.0039(15) -0.0046(14) 0.0011(13)
C59 0.0318(18) 0.0290(16) 0.0221(16) -0.0001(13) 0.0042(14) 0.0031(13)

loop_
_atom_type_symbol
_atom_type_description
_atom_type_scat_dispersion_real
_atom_type_scat_dispersion_imag
_atom_type_scat_source
C C 0.0033 0.0016 'International Tables Vol C Tables 4.2.6.8 and 6.1.1.4'
H H 0.0000 0.0000 'International Tables Vol C Tables 4.2.6.8 and 6.1.1.4'
N N 0.0061 0.0033 'International Tables Vol C Tables 4.2.6.8 and 6.1.1.4'
O O 0.0106 0.0060 'International Tables Vol C Tables 4.2.6.8 and 6.1.1.4'
K K 0.2009 0.2494 'International Tables Vol C Tables 4.2.6.8 and 6.1.1.4'
Mo Mo -1.6832 0.6857 'International Tables Vol C Tables 4.2.6.8 and 6.1.1.4'

loop_
_geom_angle_atom_site_label_1
_geom_angle_atom_site_label_2
_geom_angle_atom_site_label_3
_geom_angle
_geom_angle_publ_flag
O7 Mo1 O5 103.45(8) y
O7 Mo1 O6 104.15(8) y
O5 Mo1 O6 95.79(7) y
O7 Mo1 O11 94.90(8) y
O5 Mo1 O11 159.82(7) y
O6 Mo1 O11 87.65(7) y
O7 Mo1 O9 97.66(8) y
O5 Mo1 O9 84.67(7) y
O6 Mo1 O9 157.40(7) y
O11 Mo1 O9 84.65(7) y
O7 Mo1 O1 174.01(8) y
O5 Mo1 O1 81.29(7) y
O6 Mo1 O1 78.76(7) y
O11 Mo1 O1 79.90(7) y
O9 Mo1 O1 78.99(7) y
O7 Mo1 Mo2 101.01(6) ?
O5 Mo1 Mo2 48.74(5) ?
O6 Mo1 Mo2 48.56(5) ?
O11 Mo1 Mo2 135.78(5) ?
O9 Mo1 Mo2 132.59(5) ?
O1 Mo1 Mo2 84.86(4) ?
O8 Mo2 O6 104.19(8) y
O8 Mo2 O5 104.85(8) y
O6 Mo2 O5 96.86(7) y
O8 Mo2 O15 95.81(8) y
O6 Mo2 O15 87.47(7) y
O5 Mo2 O15 157.06(7) y
O8 Mo2 O13 93.49(8) y
O6 Mo2 O13 160.96(7) y
O5 Mo2 O13 85.16(7) y
O15 Mo2 O13 83.71(7) y
O8 Mo2 O2 170.03(8) y
O6 Mo2 O2 83.75(7) y
O5 Mo2 O2 79.78(7) y
O15 Mo2 O2 78.31(7) y
O13 Mo2 O2 77.97(6) y
O8 Mo2 Mo1 102.18(6) ?
O6 Mo2 Mo1 49.35(5) ?
O5 Mo2 Mo1 49.06(5) ?
O15 Mo2 Mo1 135.98(5) ?
O13 Mo2 Mo1 133.91(5) ?
O2 Mo2 Mo1 87.55(4) ?
O8 Mo2 K1 127.85(6) ?
O6 Mo2 K1 122.53(5) ?
O5 Mo2 K1 51.78(5) ?
O15 Mo2 K1 107.23(5) ?
O13 Mo2 K1 45.77(5) ?
O2 Mo2 K1 48.35(4) ?
Mo1 Mo2 K1 92.746(12) ?
O19 Mo3 O17 103.90(8) y
O19 Mo3 O18 104.32(8) y
O17 Mo3 O18 96.29(7) y
O19 Mo3 O23 97.14(8) y
O17 Mo3 O23 157.16(7) y
O18 Mo3 O23 86.88(7) y
O19 Mo3 O21 95.33(8) y
O17 Mo3 O21 84.77(7) y
O18 Mo3 O21 159.39(7) y
O23 Mo3 O21 84.54(7) y
O19 Mo3 O3 172.85(8) y
O17 Mo3 O3 81.00(7) y
O18 Mo3 O3 80.05(7) y
O23 Mo3 O3 77.28(6) y
O21 Mo3 O3 79.80(6) y
O19 Mo3 Mo4 102.25(6) ?
O17 Mo3 Mo4 48.90(5) ?
O18 Mo3 Mo4 48.70(5) ?
O23 Mo3 Mo4 134.57(5) ?
O21 Mo3 Mo4 133.03(5) ?
O3 Mo3 Mo4 84.89(4) ?
O20 Mo4 O18 105.00(8) y
O20 Mo4 O17 104.58(8) y
O18 Mo4 O17 96.78(7) y
O20 Mo4 O27 96.20(8) y
O18 Mo4 O27 86.34(7) y
O17 Mo4 O27 157.33(7) y
O20 Mo4 O25 93.61(8) y
O18 Mo4 O25 160.11(7) y
O17 Mo4 O25 85.03(7) y
O27 Mo4 O25 84.71(7) y
O20 Mo4 O4 168.71(7) y
O18 Mo4 O4 84.47(7) y
O17 Mo4 O4 79.94(7) y
O27 Mo4 O4 78.02(7) y
O25 Mo4 O4 76.32(6) y
O20 Mo4 Mo3 103.34(6) ?
O18 Mo4 Mo3 49.19(5) ?
O17 Mo4 Mo3 48.90(5) ?
O27 Mo4 Mo3 134.55(5) ?
O25 Mo4 Mo3 133.41(5) ?
O4 Mo4 Mo3 87.46(4) ?
O20 Mo4 K1 124.98(6) ?
O18 Mo4 K1 120.59(5) ?
O17 Mo4 K1 45.05(5) ?
O27 Mo4 K1 114.64(5) ?
O25 Mo4 K1 49.17(5) ?
O4 Mo4 K1 51.43(4) ?
Mo3 Mo4 K1 86.659(12) ?
O30 K1 O17 72.14(7) ?
O30 K1 O29 122.49(7) ?
O17 K1 O29 104.62(6) ?
O30 K1 O13 116.04(7) ?
O17 K1 O13 171.36(6) ?
O29 K1 O13 73.81(6) ?
O30 K1 O2 98.99(6) ?
O17 K1 O2 119.32(5) ?
O29 K1 O2 127.18(6) ?
O13 K1 O2 58.24(5) ?
O30 K1 O25 128.66(7) ?
O17 K1 O25 57.27(5) ?
O29 K1 O25 67.86(6) ?
O13 K1 O25 114.98(5) ?
O2 K1 O25 112.10(5) ?
O30 K1 O4 104.43(6) ?
O17 K1 O4 56.33(5) ?
O29 K1 O4 121.28(6) ?
O13 K1 O4 116.86(5) ?
O2 K1 O4 69.70(5) ?
O25 K1 O4 55.17(5) ?
O30 K1 O5 63.07(6) ?
O17 K1 O5 131.17(5) ?
O29 K1 O5 114.98(6) ?
O13 K1 O5 55.45(5) ?
O2 K1 O5 54.24(5) ?
O25 K1 O5 165.51(5) ?
O4 K1 O5 116.89(5) ?
O30 K1 C3 85.16(7) ?
O17 K1 C3 58.94(6) ?
O29 K1 C3 143.90(7) ?
O13 K1 C3 117.30(6) ?
O2 K1 C3 60.56(6) ?
O25 K1 C3 76.74(6) ?
O4 K1 C3 22.69(5) ?
O5 K1 C3 97.61(6) ?
O30 K1 C1 82.00(7) ?
O17 K1 C1 100.63(6) ?
O29 K1 C1 149.16(7) ?
O13 K1 C1 78.55(6) ?
O2 K1 C1 22.04(6) ?
O25 K1 C1 113.52(6) ?
O4 K1 C1 60.94(6) ?
O5 K1 C1 56.18(6) ?
C3 K1 C1 44.87(6) ?
O30 K1 Mo4 100.01(6) ?
O17 K1 Mo4 29.29(4) ?
O29 K1 Mo4 97.30(5) ?
O13 K1 Mo4 142.07(4) ?
O2 K1 Mo4 106.74(4) ?
O25 K1 Mo4 33.31(3) ?
O4 K1 Mo4 37.06(3) ?
O5 K1 Mo4 147.71(4) ?
C3 K1 Mo4 51.74(4) ?
C1 K1 Mo4 96.09(5) ?
O30 K1 Mo2 92.10(6) ?
O17 K1 Mo2 149.87(4) ?
O29 K1 Mo2 105.50(5) ?
O13 K1 Mo2 32.69(4) ?
O2 K1 Mo2 36.27(4) ?
O25 K1 Mo2 136.57(4) ?
O4 K1 Mo2 105.92(4) ?
O5 K1 Mo2 29.62(3) ?
C3 K1 Mo2 95.11(5) ?
C1 K1 Mo2 50.77(5) ?
Mo4 K1 Mo2 142.843(18) ?
O30 K1 H2 128.6(7) ?
O17 K1 H2 120.1(7) ?
O29 K1 H2 16.1(7) ?
O13 K1 H2 57.8(7) ?
O2 K1 H2 111.7(7) ?
O25 K1 H2 76.4(7) ?
O4 K1 H2 124.1(7) ?
O5 K1 H2 103.1(7) ?
C3 K1 H2 145.7(7) ?
C1 K1 H2 133.8(7) ?
Mo4 K1 H2 108.6(7) ?
Mo2 K1 H2 89.9(7) ?
O30 K1 H1 134.6(7) ?
O17 K1 H1 96.8(7) ?
O29 K1 H1 16.5(7) ?
O13 K1 H1 79.4(7) ?
O2 K1 H1 123.5(7) ?
O25 K1 H1 52.3(7) ?
O4 K1 H1 104.8(8) ?
O5 K1 H1 128.2(7) ?
C3 K1 H1 127.4(8) ?
C1 K1 H1 143.1(7) ?
Mo4 K1 H1 83.6(7) ?
Mo2 K1 H1 112.1(7) ?
H2 K1 H1 25.1(9) ?
O30 K1 H4 13.2(7) ?
O17 K1 H4 59.5(7) ?
O29 K1 H4 126.7(7) ?
O13 K1 H4 128.4(7) ?
O2 K1 H4 101.4(7) ?
O25 K1 H4 116.6(7) ?
O4 K1 H4 93.0(7) ?
O5 K1 H4 73.9(7) ?
C3 K1 H4 75.5(7) ?
C1 K1 H4 81.7(7) ?
Mo4 K1 H4 86.9(7) ?
Mo2 K1 H4 101.8(7) ?
H2 K1 H4 136.5(10) ?
H1 K1 H4 135.0(10) ?
C1 O1 Mo1 121.18(17) ?
C1 O2 Mo2 119.72(16) ?
C1 O2 K1 98.52(15) ?
Mo2 O2 K1 95.38(6) ?
C3 O3 Mo3 121.97(16) ?
C3 O4 Mo4 120.13(16) ?
C3 O4 K1 92.22(14) ?
Mo4 O4 K1 91.51(6) ?
Mo2 O5 Mo1 82.20(7) ?
Mo2 O5 K1 98.60(7) ?
Mo1 O5 K1 140.23(8) ?
Mo2 O6 Mo1 82.09(7) ?
C6 O9 Mo1 124.98(16) ?
C4 O11 Mo1 125.19(17) ?
C7 O13 Mo2 123.63(16) ?
C7 O13 K1 133.22(16) ?
Mo2 O13 K1 101.55(7) ?
C9 O15 Mo2 124.54(17) ?
Mo4 O17 Mo3 82.20(7) ?
Mo4 O17 K1 105.66(7) ?
Mo3 O17 K1 139.73(8) ?
Mo4 O18 Mo3 82.11(7) ?
C15 O21 Mo3 125.45(16) ?
C13 O23 Mo3 125.38(16) ?
C12 O25 Mo4 124.19(16) ?
C12 O25 K1 136.90(16) ?
Mo4 O25 K1 97.52(6) ?
C10 O27 Mo4 125.55(17) ?
K1 O29 H2 92(3) ?
K1 O29 H1 93(2) ?
H2 O29 H1 101(3) ?
K1 O30 H3 113(3) ?
K1 O30 H4 108(3) ?
H3 O30 H4 110(4) ?
C22 N1 C20 113.7(2) ?
C22 N1 C18 110.9(2) ?
C20 N1 C18 105.4(2) ?
C22 N1 C16 110.0(2) ?
C20 N1 C16 111.0(2) ?
C18 N1 C16 105.4(2) ?
C24 N2 C28 111.1(2) ?
C24 N2 C26 110.7(2) ?
C28 N2 C26 106.8(2) ?
C24 N2 C30 106.3(2) ?
C28 N2 C30 111.2(2) ?
C26 N2 C30 110.8(2) ?
C32 N3 C36 107.7(2) ?
C32 N3 C38 111.0(2) ?
C36 N3 C38 109.6(2) ?
C32 N3 C34 109.1(2) ?
C36 N3 C34 111.4(2) ?
C38 N3 C34 108.1(2) ?
C42 N4 C44 108.7(2) ?
C42 N4 C40 111.1(2) ?
C44 N4 C40 108.0(2) ?
C42 N4 C46 108.7(2) ?
C44 N4 C46 112.2(2) ?
C40 N4 C46 108.2(2) ?
C54 N5 C50 109.4(2) ?
C54 N5 C48 111.3(2) ?
C50 N5 C48 107.9(2) ?
C54 N5 C52 108.3(2) ?
C50 N5 C52 111.2(2) ?
C48 N5 C52 108.64(19) ?
O1 C1 O2 126.2(2) ?
O1 C1 C2 117.2(2) ?
O2 C1 C2 116.6(2) ?
O1 C1 K1 111.41(16) ?
O2 C1 K1 59.45(13) ?
C2 C1 K1 98.67(15) ?
C3 C2 C1 110.7(2) ?
C3 C2 H2A 109.5 ?
C1 C2 H2A 109.5 ?
C3 C2 H2B 109.5 ?
C1 C2 H2B 109.5 ?
H2A C2 H2B 108.1 ?
O3 C3 O4 125.2(2) ?
O3 C3 C2 117.5(2) ?
O4 C3 C2 117.2(2) ?
O3 C3 K1 103.18(15) ?
O4 C3 K1 65.09(13) ?
C2 C3 K1 100.92(15) ?
O12 C4 O11 123.5(3) ?
O12 C4 C5 119.3(3) ?
O11 C4 C5 117.2(2) ?
C6 C5 C4 115.5(2) ?
C6 C5 H5A 108.4 ?
C4 C5 H5A 108.4 ?
C6 C5 H5B 108.4 ?
C4 C5 H5B 108.4 ?
H5A C5 H5B 107.5 ?
O10 C6 O9 122.3(3) ?
O10 C6 C5 120.1(2) ?
O9 C6 C5 117.6(2) ?
O14 C7 O13 122.8(2) ?
O14 C7 C8 119.5(2) ?
O13 C7 C8 117.7(2) ?
C9 C8 C7 114.3(2) ?
C9 C8 H8A 108.7 ?
C7 C8 H8A 108.7 ?
C9 C8 H8B 108.7 ?
C7 C8 H8B 108.7 ?
H8A C8 H8B 107.6 ?
O16 C9 O15 123.3(3) ?
O16 C9 C8 118.6(2) ?
O15 C9 C8 118.1(2) ?
O28 C10 O27 123.4(2) ?
O28 C10 C11 119.3(2) ?
O27 C10 C11 117.3(2) ?
C12 C11 C10 114.9(2) ?
C12 C11 H11A 108.5 ?
C10 C11 H11A 108.5 ?
C12 C11 H11B 108.5 ?
C10 C11 H11B 108.5 ?
H11A C11 H11B 107.5 ?
O26 C12 O25 122.1(2) ?
O26 C12 C11 119.3(2) ?
O25 C12 C11 118.6(2) ?
O24 C13 O23 122.6(2) ?
O24 C13 C14 120.5(2) ?
O23 C13 C14 116.9(2) ?
C15 C14 C13 113.7(2) ?
C15 C14 H14A 108.8 ?
C13 C14 H14A 108.8 ?
C15 C14 H14B 108.8 ?
C13 C14 H14B 108.8 ?
H14A C14 H14B 107.7 ?
O22 C15 O21 122.5(2) ?
O22 C15 C14 121.1(2) ?
O21 C15 C14 116.4(2) ?
C17 C16 N1 115.5(3) ?
C17 C16 H16A 108.4 ?
N1 C16 H16A 108.4 ?
C17 C16 H16B 108.4 ?
N1 C16 H16B 108.4 ?
H16A C16 H16B 107.5 ?
C16 C17 H17A 109.5 ?
C16 C17 H17B 109.5 ?
H17A C17 H17B 109.5 ?
C16 C17 H17C 109.5 ?
H17A C17 H17C 109.5 ?
H17B C17 H17C 109.5 ?
C19 C18 N1 114.9(3) ?
C19 C18 H18A 108.5 ?
N1 C18 H18A 108.5 ?
C19 C18 H18B 108.5 ?
N1 C18 H18B 108.5 ?
H18A C18 H18B 107.5 ?
C18 C19 H19A 109.5 ?
C18 C19 H19B 109.5 ?
H19A C19 H19B 109.5 ?
C18 C19 H19C 109.5 ?
H19A C19 H19C 109.5 ?
H19B C19 H19C 109.5 ?
N1 C20 C21 116.7(3) ?
N1 C20 H20A 108.1 ?
C21 C20 H20A 108.1 ?
N1 C20 H20B 108.1 ?
C21 C20 H20B 108.1 ?
H20A C20 H20B 107.3 ?
C20 C21 H21A 109.5 ?
C20 C21 H21B 109.5 ?
H21A C21 H21B 109.5 ?
C20 C21 H21C 109.5 ?
H21A C21 H21C 109.5 ?
H21B C21 H21C 109.5 ?
N1 C22 C23 114.6(2) ?
N1 C22 H22A 108.6 ?
C23 C22 H22A 108.6 ?
N1 C22 H22B 108.6 ?
C23 C22 H22B 108.6 ?
H22A C22 H22B 107.6 ?
C22 C23 H23A 109.5 ?
C22 C23 H23B 109.5 ?
H23A C23 H23B 109.5 ?
C22 C23 H23C 109.5 ?
H23A C23 H23C 109.5 ?
H23B C23 H23C 109.5 ?
C25 C24 N2 114.1(2) ?
C25 C24 H24A 108.7 ?
N2 C24 H24A 108.7 ?
C25 C24 H24B 108.7 ?
N2 C24 H24B 108.7 ?
H24A C24 H24B 107.6 ?
C24 C25 H25A 109.5 ?
C24 C25 H25B 109.5 ?
H25A C25 H25B 109.5 ?
C24 C25 H25C 109.5 ?
H25A C25 H25C 109.5 ?
H25B C25 H25C 109.5 ?
C27 C26 N2 114.5(2) ?
C27 C26 H26A 108.6 ?
N2 C26 H26A 108.6 ?
C27 C26 H26B 108.6 ?
N2 C26 H26B 108.6 ?
H26A C26 H26B 107.6 ?
C26 C27 H27A 109.5 ?
C26 C27 H27B 109.5 ?
H27A C27 H27B 109.5 ?
C26 C27 H27C 109.5 ?
H27A C27 H27C 109.5 ?
H27B C27 H27C 109.5 ?
C29 C28 N2 115.4(2) ?
C29 C28 H28A 108.4 ?
N2 C28 H28A 108.4 ?
C29 C28 H28B 108.4 ?
N2 C28 H28B 108.4 ?
H28A C28 H28B 107.5 ?
C28 C29 H29A 109.5 ?
C28 C29 H29B 109.5 ?
H29A C29 H29B 109.5 ?
C28 C29 H29C 109.5 ?
H29A C29 H29C 109.5 ?
H29B C29 H29C 109.5 ?
C31 C30 N2 115.2(2) ?
C31 C30 H30A 108.5 ?
N2 C30 H30A 108.5 ?
C31 C30 H30B 108.5 ?
N2 C30 H30B 108.5 ?
H30A C30 H30B 107.5 ?
C30 C31 H31A 109.5 ?
C30 C31 H31B 109.5 ?
H31A C31 H31B 109.5 ?
C30 C31 H31C 109.5 ?
H31A C31 H31C 109.5 ?
H31B C31 H31C 109.5 ?
C33 C32 N3 114.9(2) ?
C33 C32 H32A 108.5 ?
N3 C32 H32A 108.5 ?
C33 C32 H32B 108.5 ?
N3 C32 H32B 108.5 ?
H32A C32 H32B 107.5 ?
C32 C33 H33A 109.5 ?
C32 C33 H33B 109.5 ?
H33A C33 H33B 109.5 ?
C32 C33 H33C 109.5 ?
H33A C33 H33C 109.5 ?
H33B C33 H33C 109.5 ?
C35 C34 N3 115.6(2) ?
C35 C34 H34A 108.4 ?
N3 C34 H34A 108.4 ?
C35 C34 H34B 108.4 ?
N3 C34 H34B 108.4 ?
H34A C34 H34B 107.4 ?
C34 C35 H35A 109.5 ?
C34 C35 H35B 109.5 ?
H35A C35 H35B 109.5 ?
C34 C35 H35C 109.5 ?
H35A C35 H35C 109.5 ?
H35B C35 H35C 109.5 ?
C37 C36 N3 115.0(2) ?
C37 C36 H36A 108.5 ?
N3 C36 H36A 108.5 ?
C37 C36 H36B 108.5 ?
N3 C36 H36B 108.5 ?
H36A C36 H36B 107.5 ?
C36 C37 H37A 109.5 ?
C36 C37 H37B 109.5 ?
H37A C37 H37B 109.5 ?
C36 C37 H37C 109.5 ?
H37A C37 H37C 109.5 ?
H37B C37 H37C 109.5 ?
C39 C38 N3 114.7(2) ?
C39 C38 H38A 108.6 ?
N3 C38 H38A 108.6 ?
C39 C38 H38B 108.6 ?
N3 C38 H38B 108.6 ?
H38A C38 H38B 107.6 ?
C38 C39 H39A 109.5 ?
C38 C39 H39B 109.5 ?
H39A C39 H39B 109.5 ?
C38 C39 H39C 109.5 ?
H39A C39 H39C 109.5 ?
H39B C39 H39C 109.5 ?
N4 C40 C41 115.2(2) ?
N4 C40 H40A 108.5 ?
C41 C40 H40A 108.5 ?
N4 C40 H40B 108.5 ?
C41 C40 H40B 108.5 ?
H40A C40 H40B 107.5 ?
C40 C41 H41A 109.5 ?
C40 C41 H41B 109.5 ?
H41A C41 H41B 109.5 ?
C40 C41 H41C 109.5 ?
H41A C41 H41C 109.5 ?
H41B C41 H41C 109.5 ?
C43 C42 N4 115.4(2) ?
C43 C42 H42A 108.4 ?
N4 C42 H42A 108.4 ?
C43 C42 H42B 108.4 ?
N4 C42 H42B 108.4 ?
H42A C42 H42B 107.5 ?
C42 C43 H43A 109.5 ?
C42 C43 H43B 109.5 ?
H43A C43 H43B 109.5 ?
C42 C43 H43C 109.5 ?
H43A C43 H43C 109.5 ?
H43B C43 H43C 109.5 ?
C45 C44 N4 115.4(2) ?
C45 C44 H44A 108.4 ?
N4 C44 H44A 108.4 ?
C45 C44 H44B 108.4 ?
N4 C44 H44B 108.4 ?
H44A C44 H44B 107.5 ?
C44 C45 H45A 109.5 ?
C44 C45 H45B 109.5 ?
H45A C45 H45B 109.5 ?
C44 C45 H45C 109.5 ?
H45A C45 H45C 109.5 ?
H45B C45 H45C 109.5 ?
N4 C46 C47 115.1(2) ?
N4 C46 H46A 108.5 ?
C47 C46 H46A 108.5 ?
N4 C46 H46B 108.5 ?
C47 C46 H46B 108.5 ?
H46A C46 H46B 107.5 ?
C46 C47 H47A 109.5 ?
C46 C47 H47B 109.5 ?
H47A C47 H47B 109.5 ?
C46 C47 H47C 109.5 ?
H47A C47 H47C 109.5 ?
H47B C47 H47C 109.5 ?
C49 C48 N5 115.8(2) ?
C49 C48 H48A 108.3 ?
N5 C48 H48A 108.3 ?
C49 C48 H48B 108.3 ?
N5 C48 H48B 108.3 ?
H48A C48 H48B 107.4 ?
C48 C49 H49A 109.5 ?
C48 C49 H49B 109.5 ?
H49A C49 H49B 109.5 ?
C48 C49 H49C 109.5 ?
H49A C49 H49C 109.5 ?
H49B C49 H49C 109.5 ?
C51 C50 N5 114.9(2) ?
C51 C50 H50A 108.6 ?
N5 C50 H50A 108.6 ?
C51 C50 H50B 108.6 ?
N5 C50 H50B 108.6 ?
H50A C50 H50B 107.5 ?
C50 C51 H51A 109.5 ?
C50 C51 H51B 109.5 ?
H51A C51 H51B 109.5 ?
C50 C51 H51C 109.5 ?
H51A C51 H51C 109.5 ?
H51B C51 H51C 109.5 ?
C53 C52 N5 115.0(2) ?
C53 C52 H52A 108.5 ?
N5 C52 H52A 108.5 ?
C53 C52 H52B 108.5 ?
N5 C52 H52B 108.5 ?
H52A C52 H52B 107.5 ?
C52 C53 H53A 109.5 ?
C52 C53 H53B 109.5 ?
H53A C53 H53B 109.5 ?
C52 C53 H53C 109.5 ?
H53A C53 H53C 109.5 ?
H53B C53 H53C 109.5 ?
N5 C54 C55 114.6(2) ?
N5 C54 H54A 108.6 ?
C55 C54 H54A 108.6 ?
N5 C54 H54B 108.6 ?
C55 C54 H54B 108.6 ?
H54A C54 H54B 107.6 ?
C54 C55 H55A 109.5 ?
C54 C55 H55B 109.5 ?
H55A C55 H55B 109.5 ?
C54 C55 H55C 109.5 ?
H55A C55 H55C 109.5 ?
H55B C55 H55C 109.5 ?
N6 C56 C57 179.2(3) ?
C56 C57 H57A 109.5 ?
C56 C57 H57B 109.5 ?
H57A C57 H57B 109.5 ?
C56 C57 H57C 109.5 ?
H57A C57 H57C 109.5 ?
H57B C57 H57C 109.5 ?
N7 C58 C59 178.9(4) ?
C58 C59 H59A 109.5 ?
C58 C59 H59B 109.5 ?
H59A C59 H59B 109.5 ?
C58 C59 H59C 109.5 ?
H59A C59 H59C 109.5 ?
H59B C59 H59C 109.5 ?

loop_
_geom_bond_atom_site_label_1
_geom_bond_atom_site_label_2
_geom_bond_distance
_geom_bond_publ_flag
Mo1 O7 1.6935(19) y
Mo1 O5 1.9459(18) y
Mo1 O6 1.9549(18) y
Mo1 O11 2.0867(18) y
Mo1 O9 2.0997(17) y
Mo1 O1 2.3405(18) y
Mo1 Mo2 2.5522(4) y
Mo2 O8 1.6993(18) y
Mo2 O6 1.9317(18) y
Mo2 O5 1.9366(17) y
Mo2 O15 2.1015(18) y
Mo2 O13 2.1356(17) y
Mo2 O2 2.3023(17) y
Mo2 K1 3.8744(6) ?
Mo3 O19 1.6947(18) y
Mo3 O17 1.9416(17) y
Mo3 O18 1.9506(17) y
Mo3 O23 2.0941(18) y
Mo3 O21 2.1134(17) y
Mo3 O3 2.3304(17) y
Mo3 Mo4 2.5526(4) y
Mo4 O20 1.6960(17) y
Mo4 O18 1.9360(17) y
Mo4 O17 1.9415(17) y
Mo4 O27 2.0990(18) y
Mo4 O25 2.1167(18) y
Mo4 O4 2.3036(17) y
Mo4 K1 3.8212(6) ?
K1 O30 2.779(2) y
K1 O17 2.8087(18) ?
K1 O29 2.826(2) y
K1 O13 2.8334(18) ?
K1 O2 2.9077(18) ?
K1 O25 2.9165(18) ?
K1 O4 2.9885(18) ?
K1 O5 3.0786(18) ?
K1 C3 3.293(3) ?
K1 C1 3.339(3) ?
K1 H2 2.97(4) ?
K1 H1 2.99(4) ?
K1 H4 3.09(4) ?
O1 C1 1.257(3) ?
O2 C1 1.267(3) ?
O3 C3 1.261(3) ?
O4 C3 1.271(3) ?
O9 C6 1.308(3) ?
O10 C6 1.230(3) ?
O11 C4 1.312(3) ?
O12 C4 1.222(3) ?
O13 C7 1.296(3) ?
O14 C7 1.233(3) ?
O15 C9 1.299(3) ?
O16 C9 1.231(3) ?
O21 C15 1.316(3) ?
O22 C15 1.219(3) ?
O23 C13 1.308(3) ?
O24 C13 1.227(3) ?
O25 C12 1.293(3) ?
O26 C12 1.241(3) ?
O27 C10 1.299(3) ?
O28 C10 1.230(3) ?
O29 H2 0.83(4) ?
O29 H1 0.85(4) ?
O30 H3 0.75(4) ?
O30 H4 0.74(4) ?
N1 C22 1.508(4) ?
N1 C20 1.521(4) ?
N1 C18 1.529(4) ?
N1 C16 1.534(4) ?
N2 C24 1.520(3) ?
N2 C28 1.523(3) ?
N2 C26 1.527(3) ?
N2 C30 1.531(3) ?
N3 C32 1.520(3) ?
N3 C36 1.520(3) ?
N3 C38 1.522(3) ?
N3 C34 1.522(3) ?
N4 C42 1.520(3) ?
N4 C44 1.521(3) ?
N4 C40 1.522(3) ?
N4 C46 1.524(3) ?
N5 C54 1.515(3) ?
N5 C50 1.524(4) ?
N5 C48 1.525(3) ?
N5 C52 1.528(3) ?
N6 C56 1.144(4) ?
N7 C58 1.142(4) ?
C1 C2 1.546(4) ?
C2 C3 1.531(3) ?
C2 H2A 0.9900 ?
C2 H2B 0.9900 ?
C4 C5 1.523(4) ?
C5 C6 1.522(4) ?
C5 H5A 0.9900 ?
C5 H5B 0.9900 ?
C7 C8 1.531(4) ?
C8 C9 1.529(4) ?
C8 H8A 0.9900 ?
C8 H8B 0.9900 ?
C10 C11 1.530(4) ?
C11 C12 1.523(4) ?
C11 H11A 0.9900 ?
C11 H11B 0.9900 ?
C13 C14 1.531(4) ?
C14 C15 1.522(4) ?
C14 H14A 0.9900 ?
C14 H14B 0.9900 ?
C16 C17 1.507(5) ?
C16 H16A 0.9900 ?
C16 H16B 0.9900 ?
C17 H17A 0.9800 ?
C17 H17B 0.9800 ?
C17 H17C 0.9800 ?
C18 C19 1.524(5) ?
C18 H18A 0.9900 ?
C18 H18B 0.9900 ?
C19 H19A 0.9800 ?
C19 H19B 0.9800 ?
C19 H19C 0.9800 ?
C20 C21 1.526(5) ?
C20 H20A 0.9900 ?
C20 H20B 0.9900 ?
C21 H21A 0.9800 ?
C21 H21B 0.9800 ?
C21 H21C 0.9800 ?
C22 C23 1.511(4) ?
C22 H22A 0.9900 ?
C22 H22B 0.9900 ?
C23 H23A 0.9800 ?
C23 H23B 0.9800 ?
C23 H23C 0.9800 ?
C24 C25 1.513(4) ?
C24 H24A 0.9900 ?
C24 H24B 0.9900 ?
C25 H25A 0.9800 ?
C25 H25B 0.9800 ?
C25 H25C 0.9800 ?
C26 C27 1.520(4) ?
C26 H26A 0.9900 ?
C26 H26B 0.9900 ?
C27 H27A 0.9800 ?
C27 H27B 0.9800 ?
C27 H27C 0.9800 ?
C28 C29 1.515(4) ?
C28 H28A 0.9900 ?
C28 H28B 0.9900 ?
C29 H29A 0.9800 ?
C29 H29B 0.9800 ?
C29 H29C 0.9800 ?
C30 C31 1.518(4) ?
C30 H30A 0.9900 ?
C30 H30B 0.9900 ?
C31 H31A 0.9800 ?
C31 H31B 0.9800 ?
C31 H31C 0.9800 ?
C32 C33 1.516(4) ?
C32 H32A 0.9900 ?
C32 H32B 0.9900 ?
C33 H33A 0.9800 ?
C33 H33B 0.9800 ?
C33 H33C 0.9800 ?
C34 C35 1.505(4) ?
C34 H34A 0.9900 ?
C34 H34B 0.9900 ?
C35 H35A 0.9800 ?
C35 H35B 0.9800 ?
C35 H35C 0.9800 ?
C36 C37 1.509(4) ?
C36 H36A 0.9900 ?
C36 H36B 0.9900 ?
C37 H37A 0.9800 ?
C37 H37B 0.9800 ?
C37 H37C 0.9800 ?
C38 C39 1.516(4) ?
C38 H38A 0.9900 ?
C38 H38B 0.9900 ?
C39 H39A 0.9800 ?
C39 H39B 0.9800 ?
C39 H39C 0.9800 ?
C40 C41 1.522(4) ?
C40 H40A 0.9900 ?
C40 H40B 0.9900 ?
C41 H41A 0.9800 ?
C41 H41B 0.9800 ?
C41 H41C 0.9800 ?
C42 C43 1.515(4) ?
C42 H42A 0.9900 ?
C42 H42B 0.9900 ?
C43 H43A 0.9800 ?
C43 H43B 0.9800 ?
C43 H43C 0.9800 ?
C44 C45 1.517(4) ?
C44 H44A 0.9900 ?
C44 H44B 0.9900 ?
C45 H45A 0.9800 ?
C45 H45B 0.9800 ?
C45 H45C 0.9800 ?
C46 C47 1.527(4) ?
C46 H46A 0.9900 ?
C46 H46B 0.9900 ?
C47 H47A 0.9800 ?
C47 H47B 0.9800 ?
C47 H47C 0.9800 ?
C48 C49 1.513(4) ?
C48 H48A 0.9900 ?
C48 H48B 0.9900 ?
C49 H49A 0.9800 ?
C49 H49B 0.9800 ?
C49 H49C 0.9800 ?
C50 C51 1.516(5) ?
C50 H50A 0.9900 ?
C50 H50B 0.9900 ?
C51 H51A 0.9800 ?
C51 H51B 0.9800 ?
C51 H51C 0.9800 ?
C52 C53 1.514(4) ?
C52 H52A 0.9900 ?
C52 H52B 0.9900 ?
C53 H53A 0.9800 ?
C53 H53B 0.9800 ?
C53 H53C 0.9800 ?
C54 C55 1.522(4) ?
C54 H54A 0.9900 ?
C54 H54B 0.9900 ?
C55 H55A 0.9800 ?
C55 H55B 0.9800 ?
C55 H55C 0.9800 ?
C56 C57 1.467(4) ?
C57 H57A 0.9800 ?
C57 H57B 0.9800 ?
C57 H57C 0.9800 ?
C58 C59 1.466(4) ?
C59 H59A 0.9800 ?
C59 H59B 0.9800 ?
C59 H59C 0.9800 ?
